data_7023532
loop_
_publ_author_name
'P\"utz, Anna-Maria'
'Carrella, Luca M.'
'Rentschler, Eva'

_publ_section_title
;
 A distorted honeycomb motif in divalent transition metal compounds based
 on 4-phosphonbenzoic acid and exchange coupled Co(ii) and Cu(ii):
 synthesis, structural description and magnetic properties.
;
_journal_issue 45
_journal_name_full 'Dalton transactions (Cambridge, England : 2003)'
_journal_page_first 16194
_journal_page_last 16199
_journal_paper_doi 10.1039/c3dt51437d
_journal_volume 42
_journal_year 2013
_chemical_formula_moiety 'C7 H5 Co O5 P'
_chemical_formula_sum 'C7 H5 Co O5 P'
_chemical_formula_weight 259.01
_chemical_name_systematic
;
 ?
;
_space_group_IT_number 12
_symmetry_cell_setting monoclinic
_symmetry_space_group_name_Hall '-C 2y'
_symmetry_space_group_name_H-M 'C 1 2/m 1'
_atom_sites_solution_hydrogens constr
_atom_sites_solution_primary direct
_atom_sites_solution_secondary difmap
_audit_creation_method SHELXL-97
_cell_angle_alpha 90.00
_cell_angle_beta 90.488(3)
_cell_angle_gamma 90.00
_cell_formula_units_Z 4
_cell_length_a 4.9127(5)
_cell_length_b 8.4620(9)
_cell_length_c 19.276(2)
_cell_measurement_reflns_used 1877
_cell_measurement_temperature 173(2)
_cell_measurement_theta_max 27.72
_cell_measurement_theta_min 1.06
_cell_volume 801.30(14)
_computing_cell_refinement 'APEX2 V2.0(Bruker, 2006)'
_computing_data_collection 'APEX2 V2.0(Bruker, 2006)'
_computing_data_reduction 'APEX2 V2.0(Bruker, 2006)'
_computing_structure_refinement 'SHELXL-97 (Sheldrick, 2008)'
_computing_structure_solution 'SIR-97/(Altomare, 1997)'
_diffrn_ambient_temperature 293(2)
_diffrn_measured_fraction_theta_full 0.998
_diffrn_measured_fraction_theta_max 0.998
_diffrn_measurement_device_type 'SMART CCD'
_diffrn_measurement_method '\k-geometry diffractometry'
_diffrn_radiation_monochromator graphite
_diffrn_radiation_source 'fine-focus sealed tube'
_diffrn_radiation_type MoK\a
_diffrn_radiation_wavelength 0.71069
_diffrn_reflns_av_R_equivalents 0.0607
_diffrn_reflns_av_sigmaI/netI 0.0235
_diffrn_reflns_limit_h_max 6
_diffrn_reflns_limit_h_min -6
_diffrn_reflns_limit_k_max 10
_diffrn_reflns_limit_k_min -10
_diffrn_reflns_limit_l_max 25
_diffrn_reflns_limit_l_min -25
_diffrn_reflns_number 9079
_diffrn_reflns_theta_full 27.72
_diffrn_reflns_theta_max 27.72
_diffrn_reflns_theta_min 1.06
_exptl_absorpt_coefficient_mu 2.329
_exptl_absorpt_correction_T_max 0.9126
_exptl_absorpt_correction_T_min 0.4073
_exptl_absorpt_correction_type multi-scan
_exptl_absorpt_process_details 'Platon; Spek, A.L. (2003), J.Appl.Cryst. 36, 7-13'
_exptl_crystal_colour pink
_exptl_crystal_density_diffrn 2.147
_exptl_crystal_density_method 'not measured'
_exptl_crystal_description plate
_exptl_crystal_F_000 516
_exptl_crystal_size_max 0.47
_exptl_crystal_size_mid 0.44
_exptl_crystal_size_min 0.04
_refine_diff_density_max 0.547
_refine_diff_density_min -0.884
_refine_diff_density_rms 0.205
_refine_ls_extinction_method none
_refine_ls_goodness_of_fit_ref 1.160
_refine_ls_hydrogen_treatment mixed
_refine_ls_matrix_type full
_refine_ls_number_parameters 99
_refine_ls_number_reflns 1006
_refine_ls_number_restraints 0
_refine_ls_restrained_S_all 1.160
_refine_ls_R_factor_all 0.0292
_refine_ls_R_factor_gt 0.0260
_refine_ls_shift/su_max 0.000
_refine_ls_shift/su_mean 0.000
_refine_ls_structure_factor_coef Fsqd
_refine_ls_weighting_details 'calc w=1/[\s^2^(Fo^2^)+(0.0387P)^2^+2.1958P] where P=(Fo^2^+2Fc^2^)/3'
_refine_ls_weighting_scheme calc
_refine_ls_wR_factor_gt 0.0729
_refine_ls_wR_factor_ref 0.0742
_reflns_number_gt 987
_reflns_number_total 1006
_reflns_threshold_expression >2\s(I)
_cod_data_source_file c3dt51437d.txt
_cod_data_source_block xe-199
_cod_original_sg_symbol_H-M C2/m
_cod_database_code 7023532

loop_
_symmetry_equiv_pos_as_xyz
'x, y, z'
'-x, y, -z'
'x+1/2, y+1/2, z'
'-x+1/2, y+1/2, -z'
'-x, -y, -z'
'x, -y, z'
'-x+1/2, -y+1/2, -z'
'x+1/2, -y+1/2, z'

loop_
_atom_site_label
_atom_site_type_symbol
_atom_site_fract_x
_atom_site_fract_y
_atom_site_fract_z
_atom_site_U_iso_or_equiv
_atom_site_adp_type
_atom_site_occupancy
_atom_site_symmetry_multiplicity
_atom_site_calc_flag
_atom_site_refinement_flags
_atom_site_disorder_assembly
_atom_site_disorder_group
Co1 Co 0.0000 0.16675(4) 0.0000 0.00666(14) Uani 1 2 d S . .
P1 P 0.00285(13) 0.5000 0.08638(3) 0.00597(17) Uani 1 2 d S . .
O1 O -0.2978(4) 0.5000 0.06240(10) 0.0076(4) Uani 1 2 d S . .
O2 O 0.1524(3) 0.34960(16) 0.06262(7) 0.0078(3) Uani 1 1 d . . .
O4 O 0.1679(10) 0.5891(7) 0.4326(2) 0.0486(13) Uani 0.50 1 d P . -1
H4 H 0.1494 0.5796 0.4746 0.073 Uiso 0.25 1 calc PR . -1
O4B O -0.1630(10) 0.5913(7) 0.4314(2) 0.0480(13) Uani 0.50 1 d P . -2
H4B H -0.1472 0.5822 0.4736 0.072 Uiso 0.25 1 calc PR . -2
C1 C 0.0038(6) 0.5000 0.17946(14) 0.0091(5) Uani 1 2 d S . .
C2 C 0.1975(9) 0.5893(6) 0.2164(2) 0.0181(9) Uani 0.50 1 d P A -1
H2 H 0.3256 0.6490 0.1927 0.022 Uiso 0.50 1 calc PR A -1
C3 C 0.1973(10) 0.5883(6) 0.2886(2) 0.0215(10) Uani 0.50 1 d P A -1
H3 H 0.3260 0.6469 0.3132 0.026 Uiso 0.50 1 calc PR A -1
C2B C -0.1885(9) 0.5889(6) 0.2151(2) 0.0179(9) Uani 0.50 1 d P A -2
H2B H -0.3174 0.6475 0.1906 0.021 Uiso 0.50 1 calc PR A -2
C3B C -0.1877(9) 0.5899(6) 0.2874(2) 0.0205(9) Uani 0.50 1 d P A -2
H3B H -0.3146 0.6501 0.3113 0.025 Uiso 0.50 1 calc PR A -2
C4 C 0.0050(7) 0.5000 0.32393(16) 0.0169(6) Uani 1 2 d S . .
C7 C 0.0034(8) 0.5000 0.40181(17) 0.0242(7) Uani 1 2 d S . .

loop_
_atom_site_aniso_label
_atom_site_aniso_U_11
_atom_site_aniso_U_22
_atom_site_aniso_U_33
_atom_site_aniso_U_23
_atom_site_aniso_U_13
_atom_site_aniso_U_12
Co1 0.0067(2) 0.0065(2) 0.0068(2) 0.000 0.00038(13) 0.000
P1 0.0068(3) 0.0063(3) 0.0047(3) 0.000 0.0004(2) 0.000
O1 0.0068(8) 0.0079(9) 0.0080(9) 0.000 0.0004(7) 0.000
O2 0.0080(6) 0.0076(6) 0.0079(7) -0.0004(5) 0.0002(5) 0.0007(5)
O4 0.061(3) 0.072(3) 0.0126(17) -0.003(2) -0.0014(18) -0.029(3)
O4B 0.061(3) 0.072(3) 0.0114(17) -0.0033(19) 0.0058(18) 0.029(3)
C1 0.0113(12) 0.0103(12) 0.0056(12) 0.000 0.0016(9) 0.000
C2 0.0171(19) 0.024(2) 0.013(2) 0.0009(17) -0.0005(16) -0.0054(17)
C3 0.023(2) 0.027(3) 0.015(2) -0.0015(18) -0.0026(17) -0.0043(19)
C2B 0.0179(19) 0.022(2) 0.014(2) -0.0001(17) 0.0012(16) 0.0055(17)
C3B 0.022(2) 0.025(3) 0.015(2) -0.0025(18) 0.0042(17) 0.0056(18)
C4 0.0219(15) 0.0197(15) 0.0092(13) 0.000 0.0013(11) 0.000
C7 0.0313(18) 0.0330(19) 0.0083(14) 0.000 0.0010(12) 0.000

loop_
_atom_type_symbol
_atom_type_description
_atom_type_scat_dispersion_real
_atom_type_scat_dispersion_imag
_atom_type_scat_source
C C 0.0033 0.0016 'International Tables Vol C Tables 4.2.6.8 and 6.1.1.4'
H H 0.0000 0.0000 'International Tables Vol C Tables 4.2.6.8 and 6.1.1.4'
O O 0.0106 0.0060 'International Tables Vol C Tables 4.2.6.8 and 6.1.1.4'
P P 0.1023 0.0942 'International Tables Vol C Tables 4.2.6.8 and 6.1.1.4'
Co Co 0.3494 0.9721 'International Tables Vol C Tables 4.2.6.8 and 6.1.1.4'

loop_
_geom_angle_atom_site_label_1
_geom_angle_atom_site_label_2
_geom_angle_atom_site_label_3
_geom_angle
_geom_angle_site_symmetry_1
_geom_angle_site_symmetry_3
O2 Co1 O2 84.89(8) . 2
O2 Co1 O1 172.35(6) . 7_455
O2 Co1 O1 90.08(5) 2 7_455
O2 Co1 O1 90.08(5) . 3_545
O2 Co1 O1 172.35(6) 2 3_545
O1 Co1 O1 95.49(7) 7_455 3_545
O2 Co1 O2 90.33(6) . 8_455
O2 Co1 O2 95.24(5) 2 8_455
O1 Co1 O2 84.38(7) 7_455 8_455
O1 Co1 O2 90.54(6) 3_545 8_455
O2 Co1 O2 95.24(5) . 7
O2 Co1 O2 90.33(6) 2 7
O1 Co1 O2 90.54(6) 7_455 7
O1 Co1 O2 84.38(7) 3_545 7
O2 Co1 O2 172.46(8) 8_455 7
O2 Co1 Co1 137.56(4) . 5
O2 Co1 Co1 137.56(4) 2 5
O1 Co1 Co1 47.75(4) 7_455 5
O1 Co1 Co1 47.75(4) 3_545 5
O2 Co1 Co1 86.23(4) 8_455 5
O2 Co1 Co1 86.23(4) 7 5
O2 Co1 Co1 47.73(4) . 7
O2 Co1 Co1 86.46(4) 2 7
O1 Co1 Co1 137.80(5) 7_455 7
O1 Co1 Co1 85.89(4) 3_545 7
O2 Co1 Co1 137.81(4) 8_455 7
O2 Co1 Co1 47.51(4) 7 7
Co1 Co1 Co1 119.837(13) 5 7
O2 Co1 Co1 86.46(4) . 7_455
O2 Co1 Co1 47.73(4) 2 7_455
O1 Co1 Co1 85.89(4) 7_455 7_455
O1 Co1 Co1 137.80(5) 3_545 7_455
O2 Co1 Co1 47.51(4) 8_455 7_455
O2 Co1 Co1 137.81(4) 7 7_455
Co1 Co1 Co1 119.837(13) 5 7_455
Co1 Co1 Co1 120.33(3) 7 7_455
O2 P1 O2 111.35(11) 6_565 .
O2 P1 O1 111.61(7) 6_565 .
O2 P1 O1 111.61(7) . .
O2 P1 C1 107.46(7) 6_565 .
O2 P1 C1 107.46(7) . .
O1 P1 C1 107.08(12) . .
P1 O1 Co1 128.21(7) . 7_455
P1 O1 Co1 128.21(7) . 3_455
Co1 O1 Co1 84.51(7) 7_455 3_455
P1 O2 Co1 127.72(8) . .
P1 O2 Co1 128.03(8) . 7
Co1 O2 Co1 84.76(5) . 7
C7 O4 H4 109.5 . .
C7 O4B H4B 109.5 . .
C2B C1 C2B 65.3(4) 6_565 .
C2B C1 C2 120.0(3) 6_565 .
C2B C1 C2 85.4(3) . .
C2B C1 C2 85.4(3) 6_565 6_565
C2B C1 C2 120.0(3) . 6_565
C2 C1 C2 65.1(4) . 6_565
C2B C1 P1 119.8(2) 6_565 .
C2B C1 P1 119.8(2) . .
C2 C1 P1 120.2(2) . .
C2 C1 P1 120.2(2) 6_565 .
C3 C2 C1 119.8(4) . .
C3 C2 H2 120.1 . .
C1 C2 H2 120.1 . .
C4 C3 C2 120.0(4) . .
C4 C3 H3 120.0 . .
C2 C3 H3 120.0 . .
C1 C2B C3B 120.0(4) . .
C1 C2B H2B 120.0 . .
C3B C2B H2B 120.0 . .
C2B C3B C4 119.7(4) . .
C2B C3B H3B 120.2 . .
C4 C3B H3B 120.2 . .
C3 C4 C3 65.2(4) 6_565 .
C3 C4 C3B 85.5(3) 6_565 6_565
C3 C4 C3B 120.5(3) . 6_565
C3 C4 C3B 120.5(3) 6_565 .
C3 C4 C3B 85.5(3) . .
C3B C4 C3B 65.9(4) 6_565 .
C3 C4 C7 120.0(3) 6_565 .
C3 C4 C7 120.0(3) . .
C3B C4 C7 119.6(3) 6_565 .
C3B C4 C7 119.6(3) . .
O4 C7 O4 74.1(6) . 6_565
O4 C7 O4B 124.9(4) . 6_565
O4 C7 O4B 80.5(4) 6_565 6_565
O4 C7 O4B 80.5(4) . .
O4 C7 O4B 124.9(4) 6_565 .
O4B C7 O4B 75.4(6) 6_565 .
O4 C7 C4 117.7(3) . .
O4 C7 C4 117.7(3) 6_565 .
O4B C7 C4 117.4(3) 6_565 .
O4B C7 C4 117.4(3) . .

loop_
_geom_bond_atom_site_label_1
_geom_bond_atom_site_label_2
_geom_bond_distance
_geom_bond_site_symmetry_2
Co1 O2 2.0967(14) .
Co1 O2 2.0967(14) 2
Co1 O1 2.0985(14) 7_455
Co1 O1 2.0985(14) 3_545
Co1 O2 2.1042(14) 8_455
Co1 O2 2.1042(14) 7
Co1 Co1 2.8221(8) 5
Co1 Co1 2.8317(4) 7
Co1 Co1 2.8317(4) 7_455
P1 O2 1.5411(14) 6_565
P1 O2 1.5411(14) .
P1 O1 1.544(2) .
P1 C1 1.794(3) .
O1 Co1 2.0985(14) 7_455
O1 Co1 2.0985(14) 3_455
O2 Co1 2.1042(14) 7
O4 C7 1.251(5) .
O4 H4 0.8200 .
O4B C7 1.264(5) .
O4B H4B 0.8200 .
C1 C2B 1.393(5) 6_565
C1 C2B 1.393(5) .
C1 C2 1.404(5) .
C1 C2 1.404(5) 6_565
C2 C3 1.392(6) .
C2 H2 0.9300 .
C3 C4 1.387(5) .
C3 H3 0.9300 .
C2B C3B 1.395(6) .
C2B H2B 0.9300 .
C3B C4 1.400(5) .
C3B H3B 0.9300 .
C4 C3 1.387(5) 6_565
C4 C3B 1.400(5) 6_565
C4 C7 1.501(4) .
C7 O4 1.251(5) 6_565
C7 O4B 1.264(5) 6_565

loop_
_geom_hbond_atom_site_label_D
_geom_hbond_atom_site_label_H
_geom_hbond_atom_site_label_A
_geom_hbond_distance_DH
_geom_hbond_distance_HA
_geom_hbond_distance_DA
_geom_hbond_angle_DHA
_geom_hbond_site_symmetry_A
O4 H4 O4 0.82 2.38 3.090(9) 144.8 2_556
O4B H4B O4B 0.82 2.37 3.081(9) 144.8 2_556

loop_
_geom_torsion_atom_site_label_1
_geom_torsion_atom_site_label_2
_geom_torsion_atom_site_label_3
_geom_torsion_atom_site_label_4
_geom_torsion
_geom_torsion_site_symmetry_1
_geom_torsion_site_symmetry_4
O2 P1 O1 Co1 121.49(10) 6_565 7_455
O2 P1 O1 Co1 -3.82(15) . 7_455
C1 P1 O1 Co1 -121.16(11) . 7_455
O2 P1 O1 Co1 3.82(15) 6_565 3_455
O2 P1 O1 Co1 -121.49(10) . 3_455
C1 P1 O1 Co1 121.16(11) . 3_455
O2 P1 O2 Co1 -121.45(8) 6_565 .
O1 P1 O2 Co1 4.01(14) . .
C1 P1 O2 Co1 121.12(12) . .
O2 P1 O2 Co1 -4.17(17) 6_565 7
O1 P1 O2 Co1 121.29(11) . 7
C1 P1 O2 Co1 -121.59(11) . 7
O2 Co1 O2 P1 45.47(8) 2 .
O1 Co1 O2 P1 -3.5(5) 7_455 .
O1 Co1 O2 P1 -140.30(11) 3_545 .
O2 Co1 O2 P1 -49.76(10) 8_455 .
O2 Co1 O2 P1 135.33(12) 7 .
Co1 Co1 O2 P1 -134.53(8) 5 .
Co1 Co1 O2 P1 135.33(12) 7 .
Co1 Co1 O2 P1 -2.38(9) 7_455 .
O2 Co1 O2 Co1 -89.87(5) 2 7
O1 Co1 O2 Co1 -138.9(4) 7_455 7
O1 Co1 O2 Co1 84.37(6) 3_545 7
O2 Co1 O2 Co1 174.91(5) 8_455 7
O2 Co1 O2 Co1 0.0 7 7
Co1 Co1 O2 Co1 90.13(5) 5 7
Co1 Co1 O2 Co1 -137.72(4) 7_455 7
O2 P1 C1 C2B 158.5(3) 6_565 6_565
O2 P1 C1 C2B -81.6(3) . 6_565
O1 P1 C1 C2B 38.5(3) . 6_565
O2 P1 C1 C2B 81.6(3) 6_565 .
O2 P1 C1 C2B -158.5(3) . .
O1 P1 C1 C2B -38.5(3) . .
O2 P1 C1 C2 -21.5(3) 6_565 .
O2 P1 C1 C2 98.5(2) . .
O1 P1 C1 C2 -141.5(3) . .
O2 P1 C1 C2 -98.5(3) 6_565 6_565
O2 P1 C1 C2 21.5(3) . 6_565
O1 P1 C1 C2 141.5(3) . 6_565
C2B C1 C2 C3 0.2(6) 6_565 .
C2B C1 C2 C3 58.2(5) . .
C2 C1 C2 C3 -68.0(5) 6_565 .
P1 C1 C2 C3 -179.8(3) . .
C1 C2 C3 C4 -0.4(7) . .
C2B C1 C2B C3B 68.8(5) 6_565 .
C2 C1 C2B C3B -57.3(5) . .
C2 C1 C2B C3B 0.4(6) 6_565 .
P1 C1 C2B C3B -179.7(3) . .
C1 C2B C3B C4 -0.7(7) . .
C2 C3 C4 C3 68.8(5) . 6_565
C2 C3 C4 C3B 0.7(6) . 6_565
C2 C3 C4 C3B -57.8(5) . .
C2 C3 C4 C7 -179.5(4) . .
C2B C3B C4 C3 0.9(6) . 6_565
C2B C3B C4 C3 58.6(5) . .
C2B C3B C4 C3B -67.8(5) . 6_565
C2B C3B C4 C7 -179.3(4) . .
C3 C4 C7 O4 81.4(4) 6_565 .
C3 C4 C7 O4 4.4(5) . .
C3B C4 C7 O4 -175.8(4) 6_565 .
C3B C4 C7 O4 -98.4(5) . .
C3 C4 C7 O4 -4.4(5) 6_565 6_565
C3 C4 C7 O4 -81.4(4) . 6_565
C3B C4 C7 O4 98.4(5) 6_565 6_565
C3B C4 C7 O4 175.8(4) . 6_565
C3 C4 C7 O4B -98.0(5) 6_565 6_565
C3 C4 C7 O4B -175.0(4) . 6_565
C3B C4 C7 O4B 4.8(5) 6_565 6_565
C3B C4 C7 O4B 82.2(4) . 6_565
C3 C4 C7 O4B 175.0(4) 6_565 .
C3 C4 C7 O4B 98.0(5) . .
C3B C4 C7 O4B -82.2(4) 6_565 .
C3B C4 C7 O4B -4.8(5) . .
